data_7056821
loop_
_publ_author_name
'Lozano-Gonzalez, Mariana'
'Ram\'irez-Apan, Mar\'ia Teresa'
'Nieto-Camacho, Antonio'
'Toscano, Ruben Alfredo'
'Sanchez-Sandoval, Ana Laura'
'Alvarez-Toledano, Cecilio'

_publ_section_title
;
 Anticarcinogenic and metal chelation properties of novel
 hydroxybenzylidene-1-indanone derivatives in the U-251 glioblastoma cell
 line
;
_journal_issue 5
_journal_name_full 'New Journal of Chemistry'
_journal_page_first 3878
_journal_paper_doi 10.1039/C7NJ04266C
_journal_volume 42
_journal_year 2018
_chemical_formula_moiety 'C20 H16 Fe O2'
_chemical_formula_sum 'C20 H16 Fe O2'
_chemical_formula_weight 344.18
_space_group_crystal_system monoclinic
_space_group_IT_number 14
_space_group_name_Hall '-P 2ybc'
_space_group_name_H-M_alt 'P 1 21/c 1'
_symmetry_space_group_name_Hall '-P 2ybc'
_symmetry_space_group_name_H-M 'P 1 21/c 1'
_atom_sites_solution_hydrogens mixed
_atom_sites_solution_primary direct
_atom_sites_solution_secondary difmap
_audit_creation_method SHELXL-2014/7
_audit_update_record
;
2017-11-03 deposited with the CCDC.
2017-12-15 downloaded from the CCDC.
;
_cell_angle_alpha 90
_cell_angle_beta 99.980(4)
_cell_angle_gamma 90
_cell_formula_units_Z 8
_cell_length_a 22.449(5)
_cell_length_b 12.536(3)
_cell_length_c 11.224(2)
_cell_measurement_reflns_used 6698
_cell_measurement_temperature 298(2)
_cell_measurement_theta_max 27.66
_cell_measurement_theta_min 2.46
_cell_volume 3110.9(12)
_computing_cell_refinement 'APEX2 v2012.10.0(Bruker, 2012)'
_computing_data_collection 'APEX2 v2012.10.0(Bruker, 2012)'
_computing_data_reduction 'SAINT V8.27B (Bruker, 2012)'
_computing_molecular_graphics 'XP V 5.1 (Bruker, 1998)'
_computing_publication_material 'CIFTAB V 2013/2 (Sheldrick, 2013)'
_computing_structure_refinement 'SHELXL-2014/7 (Sheldrick, 2014)'
_computing_structure_solution 'SHELXS-2012 (Bruker, 2013)'
_diffrn_ambient_temperature 298(2)
_diffrn_detector_area_resol_mean 8.333
_diffrn_measured_fraction_theta_full 0.972
_diffrn_measured_fraction_theta_max 0.961
_diffrn_measurement_device_type 'Bruker Smart Apex CCD diffractometer 01-670-01'
_diffrn_measurement_method \w-scans
_diffrn_radiation_monochromator graphite
_diffrn_radiation_type MoK\a
_diffrn_radiation_wavelength 0.71073
_diffrn_reflns_av_R_equivalents 0.1423
_diffrn_reflns_av_unetI/netI 0.1709
_diffrn_reflns_Laue_measured_fraction_full 0.972
_diffrn_reflns_Laue_measured_fraction_max 0.961
_diffrn_reflns_limit_h_max 25
_diffrn_reflns_limit_h_min -27
_diffrn_reflns_limit_k_max 15
_diffrn_reflns_limit_k_min -15
_diffrn_reflns_limit_l_max 13
_diffrn_reflns_limit_l_min -13
_diffrn_reflns_number 23659
_diffrn_reflns_point_group_measured_fraction_full 0.972
_diffrn_reflns_point_group_measured_fraction_max 0.961
_diffrn_reflns_theta_full 25.242
_diffrn_reflns_theta_max 25.682
_diffrn_reflns_theta_min 0.921
_diffrn_source 'fine-focus sealed tube'
_exptl_absorpt_coefficient_mu 0.976
_exptl_absorpt_correction_T_max 0.9675
_exptl_absorpt_correction_T_min 0.8076
_exptl_absorpt_correction_type multi-scan
_exptl_absorpt_process_details '(Sheldrick, 2012)'
_exptl_crystal_colour red
_exptl_crystal_density_diffrn 1.470
_exptl_crystal_description plate
_exptl_crystal_F_000 1424
_exptl_crystal_size_max 0.228
_exptl_crystal_size_mid 0.148
_exptl_crystal_size_min 0.034
_refine_diff_density_max 0.710
_refine_diff_density_min -0.601
_refine_diff_density_rms 0.075
_refine_ls_extinction_method none
_refine_ls_goodness_of_fit_ref 1.134
_refine_ls_hydrogen_treatment mixed
_refine_ls_matrix_type full
_refine_ls_number_parameters 467
_refine_ls_number_reflns 5688
_refine_ls_number_restraints 208
_refine_ls_restrained_S_all 1.116
_refine_ls_R_factor_all 0.1906
_refine_ls_R_factor_gt 0.1139
_refine_ls_shift/su_max 0.001
_refine_ls_shift/su_mean 0.000
_refine_ls_structure_factor_coef Fsqd
_refine_ls_weighting_details 'w=1/[\s^2^(Fo^2^)+(0.0042P)^2^+6.4773P] where P=(Fo^2^+2Fc^2^)/3'
_refine_ls_weighting_scheme calc
_refine_ls_wR_factor_gt 0.1075
_refine_ls_wR_factor_ref 0.1194
_reflns_Friedel_coverage 0.000
_reflns_number_gt 3122
_reflns_number_total 5688
_reflns_threshold_expression 'I > 2\s(I)'
_cod_data_source_file c7nj04266c2.cif
_cod_data_source_block 453ATC14
_cod_depositor_comments 'Adding full bibliography for 7056820--7056821.cif.'
_cod_original_cell_volume 3110.8(12)
_cod_database_code 7056821
_shelx_shelxl_version_number 2014/7
_shelx_space_group_comment
;
The symmetry employed for this shelxl refinement is uniquely defined
by the following loop, which should always be used as a source of
symmetry information in preference to the above space-group names.
They are only intended as comments.
;
_shelx_estimated_absorpt_t_min 0.808
_shelx_estimated_absorpt_t_max 0.968

loop_
_space_group_symop_operation_xyz
'x, y, z'
'-x, y+1/2, -z+1/2'
'-x, -y, -z'
'x, -y-1/2, z-1/2'

loop_
_atom_site_label
_atom_site_type_symbol
_atom_site_fract_x
_atom_site_fract_y
_atom_site_fract_z
_atom_site_U_iso_or_equiv
_atom_site_adp_type
_atom_site_occupancy
_atom_site_site_symmetry_order
_atom_site_calc_flag
_atom_site_refinement_flags_posn
_atom_site_refinement_flags_adp
_atom_site_refinement_flags_occupancy
_atom_site_disorder_assembly
_atom_site_disorder_group
Fe1 Fe 0.15066(4) 0.54372(7) 0.10212(8) 0.0335(3) Uani 1 1 d . . . . .
O1 O 0.0000(2) 0.2918(4) 0.3666(4) 0.0647(15) Uani 1 1 d . . . . .
O2 O 0.1041(2) 0.3352(4) 0.3138(5) 0.0606(14) Uani 1 1 d D . . . .
H2 H 0.073(2) 0.309(6) 0.329(7) 0.091 Uiso 1 1 d D U . . .
C1 C -0.0097(3) 0.3910(6) 0.3538(5) 0.0426(18) Uani 1 1 d . . . . .
C2 C 0.0316(3) 0.4691(5) 0.3220(5) 0.0342(16) Uani 1 1 d . . . . .
C3 C 0.0032(2) 0.5791(5) 0.3175(5) 0.0355(17) Uani 1 1 d . . . . .
H3A H 0.0266 0.6268 0.3756 0.043 Uiso 1 1 calc R U . . .
H3B H -0.0006 0.6100 0.2373 0.043 Uiso 1 1 calc R U . . .
C4 C -0.0581(3) 0.5561(6) 0.3503(5) 0.0371(17) Uani 1 1 d . . . . .
C5 C -0.1043(3) 0.6264(6) 0.3642(6) 0.052(2) Uani 1 1 d . . . . .
H5 H -0.1001 0.6994 0.3536 0.062 Uiso 1 1 calc R U . . .
C6 C -0.1569(3) 0.5845(7) 0.3945(6) 0.063(2) Uani 1 1 d . . . . .
H6 H -0.1885 0.6304 0.4022 0.076 Uiso 1 1 calc R U . . .
C7 C -0.1636(3) 0.4763(7) 0.4138(6) 0.063(2) Uani 1 1 d . . . . .
H7 H -0.1992 0.4511 0.4356 0.075 Uiso 1 1 calc R U . . .
C8 C -0.1181(3) 0.4059(6) 0.4007(6) 0.055(2) Uani 1 1 d . . . . .
H8 H -0.1226 0.3330 0.4117 0.066 Uiso 1 1 calc R U . . .
C9 C -0.0651(3) 0.4475(6) 0.3705(5) 0.0383(17) Uani 1 1 d . . . . .
C10 C 0.0876(3) 0.4399(5) 0.3024(5) 0.0389(17) Uani 1 1 d . . . . .
C11 C 0.1364(3) 0.5076(5) 0.2727(5) 0.0321(16) Uani 1 1 d . . . . .
C12 C 0.1367(3) 0.6210(5) 0.2550(5) 0.0387(18) Uani 1 1 d . . . . .
H12 H 0.1034 0.6701 0.2614 0.046 Uiso 1 1 calc R U . . .
C13 C 0.1938(3) 0.6494(5) 0.2280(5) 0.0410(18) Uani 1 1 d . . . . .
H13 H 0.2069 0.7217 0.2113 0.049 Uiso 1 1 calc R U . . .
C14 C 0.2287(3) 0.5551(6) 0.2269(5) 0.0445(19) Uani 1 1 d . . . . .
H14 H 0.2699 0.5511 0.2094 0.053 Uiso 1 1 calc R U . . .
C15 C 0.1935(3) 0.4677(6) 0.2538(5) 0.0415(18) Uani 1 1 d . . . . .
H15 H 0.2062 0.3928 0.2590 0.050 Uiso 1 1 calc R U . . .
C16 C 0.0809(3) 0.4812(7) -0.0186(6) 0.059(2) Uani 1 1 d D . . . .
H16 H 0.0463 0.4423 0.0022 0.071 Uiso 1 1 calc R U . . .
C17 C 0.0841(3) 0.5927(7) -0.0350(6) 0.062(2) Uani 1 1 d D . . . .
H17 H 0.0521 0.6446 -0.0286 0.075 Uiso 1 1 calc R U . . .
C18 C 0.1416(4) 0.6154(6) -0.0643(6) 0.063(2) Uani 1 1 d D . . . .
H18 H 0.1568 0.6862 -0.0810 0.076 Uiso 1 1 calc R U . . .
C19 C 0.1734(3) 0.5179(7) -0.0652(6) 0.061(2) Uani 1 1 d D . . . .
H19 H 0.2145 0.5096 -0.0820 0.074 Uiso 1 1 calc R U . . .
C20 C 0.1362(3) 0.4351(6) -0.0366(6) 0.058(2) Uani 1 1 d D . . . .
H20 H 0.1465 0.3591 -0.0309 0.070 Uiso 1 1 calc R U . . .
Fe2 Fe 0.62841(4) 0.40618(7) 0.33407(8) 0.0389(3) Uani 1 1 d . . . . .
O21 O 0.37832(18) 0.4957(3) 0.2096(4) 0.0455(12) Uani 1 1 d . . . . .
O22 O 0.48729(19) 0.5626(4) 0.2784(5) 0.0548(13) Uani 1 1 d D . . . .
H22 H 0.4508(8) 0.551(6) 0.271(6) 0.082 Uiso 1 1 d D U . . .
C21 C 0.4011(3) 0.4312(5) 0.1436(5) 0.0315(16) Uani 1 1 d . . . . .
C22 C 0.4646(3) 0.4225(5) 0.1380(5) 0.0290(15) Uani 1 1 d . . . . .
C23 C 0.4735(2) 0.3341(5) 0.0510(5) 0.0353(16) Uani 1 1 d . . . . .
H23A H 0.4983 0.2773 0.0921 0.042 Uiso 1 1 calc R U . . .
H23B H 0.4923 0.3609 -0.0147 0.042 Uiso 1 1 calc R U . . .
C24 C 0.4095(3) 0.2956(5) 0.0049(5) 0.0302(16) Uani 1 1 d . . . . .
C25 C 0.3903(3) 0.2162(5) -0.0787(6) 0.0458(19) Uani 1 1 d . . . . .
H25 H 0.4177 0.1782 -0.1154 0.055 Uiso 1 1 calc R U . . .
C26 C 0.3286(3) 0.1950(6) -0.1061(6) 0.054(2) Uani 1 1 d . . . . .
H26 H 0.3147 0.1421 -0.1620 0.064 Uiso 1 1 calc R U . . .
C27 C 0.2877(3) 0.2514(6) -0.0513(6) 0.053(2) Uani 1 1 d . . . . .
H27 H 0.2467 0.2356 -0.0713 0.064 Uiso 1 1 calc R U . . .
C28 C 0.3065(3) 0.3304(5) 0.0322(6) 0.0459(19) Uani 1 1 d . . . . .
H28 H 0.2789 0.3679 0.0691 0.055 Uiso 1 1 calc R U . . .
C29 C 0.3687(3) 0.3520(5) 0.0597(5) 0.0295(15) Uani 1 1 d . . . . .
C30 C 0.5061(3) 0.4880(5) 0.2060(5) 0.0341(16) Uani 1 1 d . . . . .
C31 C 0.5711(3) 0.4897(5) 0.2085(5) 0.0381(17) Uani 1 1 d . . . . .
C32 C 0.6068(3) 0.4180(6) 0.1503(5) 0.0458(19) Uani 1 1 d . . . . .
H32 H 0.5915 0.3604 0.0942 0.055 Uiso 1 1 calc R U . . .
C33 C 0.6687(3) 0.4462(7) 0.1887(6) 0.063(2) Uani 1 1 d . . . . .
H33 H 0.7035 0.4102 0.1648 0.076 Uiso 1 1 calc R U . . .
C34 C 0.6713(3) 0.5335(6) 0.2678(7) 0.063(2) Uani 1 1 d . . . . .
H34 H 0.7083 0.5679 0.3091 0.076 Uiso 1 1 calc R U . . .
C35 C 0.6122(3) 0.5618(5) 0.2807(6) 0.054(2) Uani 1 1 d . . . . .
H35 H 0.6009 0.6198 0.3310 0.064 Uiso 1 1 calc R U . . .
C36 C 0.5834(6) 0.3631(11) 0.4712(12) 0.049(2) Uani 0.688(10) 1 d D U P A 1
H36 H 0.5473 0.3981 0.4909 0.059 Uiso 0.688(10) 1 calc R U P A 1
C37 C 0.5838(5) 0.2773(11) 0.3891(11) 0.049(2) Uani 0.688(10) 1 d D U P A 1
H37 H 0.5482 0.2418 0.3429 0.059 Uiso 0.688(10) 1 calc R U P A 1
C38 C 0.6452(7) 0.2507(8) 0.3886(11) 0.052(2) Uani 0.688(10) 1 d D U P A 1
H38 H 0.6597 0.1938 0.3410 0.063 Uiso 0.688(10) 1 calc R U P A 1
C39 C 0.6818(4) 0.3199(12) 0.4698(13) 0.055(2) Uani 0.688(10) 1 d D U P A 1
H39 H 0.7261 0.3199 0.4870 0.066 Uiso 0.688(10) 1 calc R U P A 1
C40 C 0.6442(7) 0.3899(9) 0.5200(9) 0.054(2) Uani 0.688(10) 1 d D U P A 1
H40 H 0.6574 0.4464 0.5790 0.065 Uiso 0.688(10) 1 calc R U P A 1
C36B C 0.6126(15) 0.3973(19) 0.505(2) 0.052(3) Uani 0.312(10) 1 d D U P A 2
H36B H 0.5972 0.4552 0.5494 0.062 Uiso 0.312(10) 1 calc R U P A 2
C37B C 0.5770(6) 0.323(3) 0.429(3) 0.052(3) Uani 0.312(10) 1 d D U P A 2
H37B H 0.5327 0.3192 0.4127 0.063 Uiso 0.312(10) 1 calc R U P A 2
C38B C 0.6172(16) 0.2548(19) 0.380(2) 0.054(3) Uani 0.312(10) 1 d D U P A 2
H38B H 0.6055 0.1954 0.3241 0.065 Uiso 0.312(10) 1 calc R U P A 2
C39B C 0.6769(10) 0.286(2) 0.429(3) 0.053(3) Uani 0.312(10) 1 d D U P A 2
H39B H 0.7139 0.2534 0.4096 0.064 Uiso 0.312(10) 1 calc R U P A 2
C40B C 0.6745(11) 0.373(2) 0.506(2) 0.053(3) Uani 0.312(10) 1 d D U P A 2
H40B H 0.7092 0.4128 0.5497 0.063 Uiso 0.312(10) 1 calc R U P A 2

loop_
_atom_site_aniso_label
_atom_site_aniso_U_11
_atom_site_aniso_U_22
_atom_site_aniso_U_33
_atom_site_aniso_U_23
_atom_site_aniso_U_13
_atom_site_aniso_U_12
Fe1 0.0265(5) 0.0464(6) 0.0280(6) 0.0021(5) 0.0057(4) 0.0043(5)
O1 0.087(4) 0.035(3) 0.079(4) -0.006(3) 0.033(3) -0.018(3)
O2 0.073(4) 0.037(3) 0.079(4) -0.007(3) 0.033(3) -0.001(3)
C1 0.053(5) 0.049(5) 0.026(4) -0.004(4) 0.008(3) -0.017(4)
C2 0.048(4) 0.034(4) 0.023(4) -0.003(3) 0.013(3) -0.003(4)
C3 0.038(4) 0.047(5) 0.021(4) 0.006(3) 0.006(3) -0.008(3)
C4 0.040(4) 0.049(5) 0.023(4) 0.008(4) 0.007(3) -0.007(4)
C5 0.044(5) 0.061(5) 0.052(5) 0.016(4) 0.012(4) 0.004(4)
C6 0.039(5) 0.095(7) 0.056(5) 0.012(5) 0.008(4) 0.001(5)
C7 0.039(5) 0.098(7) 0.052(5) 0.002(5) 0.013(4) -0.025(5)
C8 0.054(5) 0.065(6) 0.047(5) -0.006(4) 0.010(4) -0.024(5)
C9 0.038(4) 0.059(5) 0.018(4) 0.001(4) 0.004(3) -0.021(4)
C10 0.061(5) 0.030(4) 0.028(4) -0.007(3) 0.014(4) -0.001(4)
C11 0.038(4) 0.043(4) 0.017(4) -0.004(3) 0.009(3) -0.001(3)
C12 0.040(4) 0.041(5) 0.038(4) -0.013(3) 0.012(3) -0.002(3)
C13 0.039(4) 0.045(5) 0.039(4) -0.004(4) 0.006(3) -0.011(4)
C14 0.031(4) 0.064(5) 0.036(4) 0.005(4) -0.002(3) 0.003(4)
C15 0.040(4) 0.050(5) 0.032(4) 0.010(4) 0.001(3) 0.013(4)
C16 0.043(5) 0.088(7) 0.042(5) -0.013(5) -0.004(4) -0.008(5)
C17 0.054(5) 0.088(7) 0.040(5) 0.009(5) -0.008(4) 0.025(5)
C18 0.078(6) 0.073(7) 0.036(5) 0.027(4) 0.004(4) -0.005(5)
C19 0.052(5) 0.102(7) 0.035(5) 0.003(5) 0.019(4) 0.005(5)
C20 0.063(5) 0.074(6) 0.037(5) -0.015(4) 0.009(4) 0.005(5)
Fe2 0.0356(6) 0.0416(6) 0.0393(6) -0.0001(5) 0.0058(5) -0.0064(5)
O21 0.043(3) 0.047(3) 0.048(3) -0.012(2) 0.014(2) 0.008(2)
O22 0.047(3) 0.051(3) 0.065(3) -0.023(3) 0.004(3) 0.003(3)
C21 0.040(4) 0.032(4) 0.023(4) 0.005(3) 0.008(3) 0.004(3)
C22 0.030(4) 0.032(4) 0.025(4) -0.001(3) 0.006(3) 0.001(3)
C23 0.033(4) 0.050(4) 0.027(4) 0.001(3) 0.015(3) 0.004(3)
C24 0.036(4) 0.035(4) 0.021(4) -0.001(3) 0.010(3) 0.000(3)
C25 0.047(5) 0.052(5) 0.039(5) -0.013(4) 0.007(4) 0.003(4)
C26 0.052(5) 0.052(5) 0.055(5) -0.020(4) 0.004(4) -0.014(4)
C27 0.039(4) 0.064(6) 0.058(5) -0.014(4) 0.012(4) -0.008(4)
C28 0.035(4) 0.055(5) 0.049(5) -0.004(4) 0.012(4) 0.003(4)
C29 0.039(4) 0.033(4) 0.018(4) 0.002(3) 0.009(3) 0.000(3)
C30 0.037(4) 0.035(4) 0.030(4) 0.001(3) 0.003(3) 0.004(3)
C31 0.039(4) 0.040(4) 0.033(4) 0.000(3) 0.001(3) -0.012(4)
C32 0.039(4) 0.070(5) 0.031(4) -0.005(4) 0.013(3) -0.009(4)
C33 0.033(4) 0.099(7) 0.057(5) 0.010(5) 0.011(4) -0.010(4)
C34 0.046(5) 0.066(6) 0.074(6) 0.016(5) -0.003(4) -0.028(4)
C35 0.053(5) 0.042(5) 0.060(5) 0.010(4) -0.007(4) -0.012(4)
C36 0.054(4) 0.055(5) 0.041(5) 0.003(4) 0.014(4) -0.004(4)
C37 0.051(4) 0.050(5) 0.050(5) 0.001(4) 0.020(4) -0.004(4)
C38 0.051(5) 0.050(5) 0.057(5) 0.005(3) 0.012(4) 0.002(4)
C39 0.054(4) 0.059(5) 0.051(5) 0.007(4) 0.002(4) 0.004(4)
C40 0.058(5) 0.062(5) 0.039(4) 0.004(3) 0.002(4) 0.001(4)
C36B 0.053(6) 0.060(6) 0.043(5) 0.004(4) 0.010(5) 0.000(5)
C37B 0.054(5) 0.056(6) 0.048(5) 0.005(4) 0.012(5) -0.003(4)
C38B 0.055(5) 0.054(5) 0.053(5) 0.003(4) 0.008(5) -0.001(5)
C39B 0.054(5) 0.057(6) 0.047(6) 0.003(5) 0.003(5) 0.004(5)
C40B 0.053(5) 0.061(6) 0.043(6) 0.002(5) 0.003(5) 0.004(5)

loop_
_atom_type_symbol
_atom_type_description
_atom_type_scat_dispersion_real
_atom_type_scat_dispersion_imag
_atom_type_scat_source
C C 0.0033 0.0016 'International Tables Vol C Tables 4.2.6.8 and 6.1.1.4'
H H 0.0000 0.0000 'International Tables Vol C Tables 4.2.6.8 and 6.1.1.4'
O O 0.0106 0.0060 'International Tables Vol C Tables 4.2.6.8 and 6.1.1.4'
Fe Fe 0.3463 0.8444 'International Tables Vol C Tables 4.2.6.8 and 6.1.1.4'

loop_
_geom_angle_atom_site_label_1
_geom_angle_atom_site_label_2
_geom_angle_atom_site_label_3
_geom_angle
C16 Fe1 C15 124.8(3)
C16 Fe1 C12 121.9(3)
C15 Fe1 C12 68.9(3)
C16 Fe1 C17 40.5(2)
C15 Fe1 C17 161.0(3)
C12 Fe1 C17 106.9(3)
C16 Fe1 C11 108.1(3)
C15 Fe1 C11 40.9(2)
C12 Fe1 C11 41.1(2)
C17 Fe1 C11 123.9(3)
C16 Fe1 C14 161.2(3)
C15 Fe1 C14 40.4(2)
C12 Fe1 C14 68.3(2)
C17 Fe1 C14 156.9(3)
C11 Fe1 C14 68.3(2)
C16 Fe1 C20 40.4(2)
C15 Fe1 C20 108.3(3)
C12 Fe1 C20 157.8(3)
C17 Fe1 C20 68.2(3)
C11 Fe1 C20 122.3(3)
C14 Fe1 C20 124.7(3)
C16 Fe1 C18 67.7(3)
C15 Fe1 C18 157.2(3)
C12 Fe1 C18 123.5(3)
C17 Fe1 C18 40.5(2)
C11 Fe1 C18 160.5(3)
C14 Fe1 C18 122.0(3)
C20 Fe1 C18 67.8(3)
C16 Fe1 C13 157.0(3)
C15 Fe1 C13 68.2(3)
C12 Fe1 C13 40.4(2)
C17 Fe1 C13 121.3(3)
C11 Fe1 C13 68.3(2)
C14 Fe1 C13 40.5(2)
C20 Fe1 C13 160.8(3)
C18 Fe1 C13 107.7(3)
C16 Fe1 C19 67.4(3)
C15 Fe1 C19 122.2(3)
C12 Fe1 C19 160.3(3)
C17 Fe1 C19 68.0(3)
C11 Fe1 C19 157.5(3)
C14 Fe1 C19 108.5(3)
C20 Fe1 C19 40.0(2)
C18 Fe1 C19 40.3(2)
C13 Fe1 C19 124.6(3)
C10 O2 H2 100(6)
O1 C1 C2 126.3(7)
O1 C1 C9 126.2(6)
C2 C1 C9 107.5(6)
C10 C2 C1 120.7(6)
C10 C2 C3 129.3(6)
C1 C2 C3 110.0(6)
C4 C3 C2 102.3(5)
C4 C3 H3A 111.3
C2 C3 H3A 111.3
C4 C3 H3B 111.3
C2 C3 H3B 111.3
H3A C3 H3B 109.2
C5 C4 C9 119.6(6)
C5 C4 C3 129.4(6)
C9 C4 C3 111.0(6)
C6 C5 C4 118.1(7)
C6 C5 H5 120.9
C4 C5 H5 120.9
C5 C6 C7 122.0(8)
C5 C6 H6 119.0
C7 C6 H6 119.0
C8 C7 C6 120.5(7)
C8 C7 H7 119.7
C6 C7 H7 119.7
C7 C8 C9 117.8(7)
C7 C8 H8 121.1
C9 C8 H8 121.1
C4 C9 C8 122.0(7)
C4 C9 C1 109.2(6)
C8 C9 C1 128.8(7)
O2 C10 C2 119.1(6)
O2 C10 C11 112.2(6)
C2 C10 C11 128.7(6)
C15 C11 C12 107.5(6)
C15 C11 C10 123.7(6)
C12 C11 C10 128.7(6)
C15 C11 Fe1 69.4(3)
C12 C11 Fe1 69.3(3)
C10 C11 Fe1 125.7(4)
C13 C12 C11 107.8(6)
C13 C12 Fe1 70.2(4)
C11 C12 Fe1 69.6(3)
C13 C12 H12 126.1
C11 C12 H12 126.1
Fe1 C12 H12 126.1
C12 C13 C14 108.3(6)
C12 C13 Fe1 69.4(3)
C14 C13 Fe1 69.6(4)
C12 C13 H13 125.8
C14 C13 H13 125.8
Fe1 C13 H13 125.8
C15 C14 C13 108.4(6)
C15 C14 Fe1 69.5(3)
C13 C14 Fe1 69.9(3)
C15 C14 H14 125.8
C13 C14 H14 125.8
Fe1 C14 H14 125.8
C14 C15 C11 108.0(6)
C14 C15 Fe1 70.1(3)
C11 C15 Fe1 69.7(3)
C14 C15 H15 126.0
C11 C15 H15 126.0
Fe1 C15 H15 126.0
C17 C16 C20 108.7(6)
C17 C16 Fe1 69.9(4)
C20 C16 Fe1 70.2(4)
C17 C16 H16 125.6
C20 C16 H16 125.6
Fe1 C16 H16 125.6
C16 C17 C18 107.2(6)
C16 C17 Fe1 69.6(4)
C18 C17 Fe1 70.0(4)
C16 C17 H17 126.4
C18 C17 H17 126.4
Fe1 C17 H17 126.4
C19 C18 C17 108.0(6)
C19 C18 Fe1 69.9(4)
C17 C18 Fe1 69.5(4)
C19 C18 H18 126.0
C17 C18 H18 126.0
Fe1 C18 H18 126.0
C20 C19 C18 108.5(6)
C20 C19 Fe1 69.9(4)
C18 C19 Fe1 69.7(4)
C20 C19 H19 125.8
C18 C19 H19 125.8
Fe1 C19 H19 125.8
C19 C20 C16 107.6(6)
C19 C20 Fe1 70.1(4)
C16 C20 Fe1 69.4(4)
C19 C20 H20 126.2
C16 C20 H20 126.2
Fe1 C20 H20 126.2
C37B Fe2 C38B 41.7(5)
C37B Fe2 C36B 41.4(5)
C38B Fe2 C36B 69.4(7)
C37B Fe2 C31 106.5(6)
C38B Fe2 C31 125.3(9)
C36B Fe2 C31 119.7(8)
C37B Fe2 C32 121.2(8)
C38B Fe2 C32 108.2(6)
C36B Fe2 C32 156.5(10)
C31 Fe2 C32 41.3(2)
C37B Fe2 C39B 69.1(7)
C38B Fe2 C39B 40.9(5)
C36B Fe2 C39B 68.3(7)
C31 Fe2 C39B 163.3(10)
C32 Fe2 C39B 126.2(8)
C31 Fe2 C37 109.4(4)
C32 Fe2 C37 108.6(4)
C37B Fe2 C35 124.2(9)
C38B Fe2 C35 162.7(11)
C36B Fe2 C35 106.2(6)
C31 Fe2 C35 41.2(2)
C32 Fe2 C35 68.7(3)
C39B Fe2 C35 154.5(10)
C37 Fe2 C35 139.8(5)
C31 Fe2 C36 108.8(4)
C32 Fe2 C36 135.7(5)
C37 Fe2 C36 40.4(3)
C35 Fe2 C36 112.5(4)
C31 Fe2 C38 139.2(5)
C32 Fe2 C38 111.6(4)
C37 Fe2 C38 40.4(3)
C35 Fe2 C38 179.6(5)
C36 Fe2 C38 67.4(4)
C37B Fe2 C33 157.5(11)
C38B Fe2 C33 122.0(9)
C36B Fe2 C33 160.4(11)
C31 Fe2 C33 68.7(3)
C32 Fe2 C33 40.7(2)
C39B Fe2 C33 108.9(6)
C37 Fe2 C33 137.3(5)
C35 Fe2 C33 67.5(3)
C36 Fe2 C33 176.3(5)
C38 Fe2 C33 112.6(4)
C31 Fe2 C40 136.9(5)
C32 Fe2 C40 175.9(5)
C37 Fe2 C40 68.0(4)
C35 Fe2 C40 112.3(4)
C36 Fe2 C40 40.3(3)
C38 Fe2 C40 67.4(4)
C33 Fe2 C40 143.4(5)
C30 O22 H22 103(5)
O21 C21 C22 125.3(6)
O21 C21 C29 127.0(6)
C22 C21 C29 107.7(5)
C30 C22 C21 120.8(6)
C30 C22 C23 130.1(5)
C21 C22 C23 109.0(5)
C22 C23 C24 103.2(5)
C22 C23 H23A 111.1
C24 C23 H23A 111.1
C22 C23 H23B 111.1
C24 C23 H23B 111.1
H23A C23 H23B 109.1
C29 C24 C25 121.0(6)
C29 C24 C23 110.3(5)
C25 C24 C23 128.7(6)
C24 C25 C26 118.0(6)
C24 C25 H25 121.0
C26 C25 H25 121.0
C27 C26 C25 121.1(6)
C27 C26 H26 119.5
C25 C26 H26 119.5
C28 C27 C26 121.3(7)
C28 C27 H27 119.3
C26 C27 H27 119.3
C27 C28 C29 117.7(6)
C27 C28 H28 121.2
C29 C28 H28 121.2
C24 C29 C28 120.9(6)
C24 C29 C21 109.7(6)
C28 C29 C21 129.4(6)
O22 C30 C22 119.7(5)
O22 C30 C31 113.2(5)
C22 C30 C31 127.0(6)
C32 C31 C35 107.2(6)
C32 C31 C30 128.4(6)
C35 C31 C30 124.3(6)
C32 C31 Fe2 69.8(4)
C35 C31 Fe2 70.4(3)
C30 C31 Fe2 121.3(4)
C33 C32 C31 107.4(6)
C33 C32 Fe2 70.4(4)
C31 C32 Fe2 68.9(3)
C33 C32 H32 126.3
C31 C32 H32 126.3
Fe2 C32 H32 126.3
C34 C33 C32 108.4(7)
C34 C33 Fe2 70.4(4)
C32 C33 Fe2 68.9(4)
C34 C33 H33 125.8
C32 C33 H33 125.8
Fe2 C33 H33 125.8
C33 C34 C35 109.0(6)
C33 C34 Fe2 69.9(4)
C35 C34 Fe2 69.6(4)
C33 C34 H34 125.5
C35 C34 H34 125.5
Fe2 C34 H34 125.5
C34 C35 C31 108.0(7)
C34 C35 Fe2 70.6(4)
C31 C35 Fe2 68.4(4)
C34 C35 H35 126.0
C31 C35 H35 126.0
Fe2 C35 H35 126.0
C37 C36 C40 108.5(7)
C37 C36 Fe2 69.7(5)
C40 C36 Fe2 70.3(6)
C37 C36 H36 125.7
C40 C36 H36 125.7
Fe2 C36 H36 125.7
C36 C37 C38 107.2(7)
C36 C37 Fe2 69.9(6)
C38 C37 Fe2 70.0(6)
C36 C37 H37 126.4
C38 C37 H37 126.4
Fe2 C37 H37 126.4
C39 C38 C37 108.0(7)
C39 C38 Fe2 70.5(6)
C37 C38 Fe2 69.6(6)
C39 C38 H38 126.0
C37 C38 H38 126.0
Fe2 C38 H38 126.0
C40 C39 C38 108.7(7)
C40 C39 Fe2 70.0(6)
C38 C39 Fe2 69.5(6)
C40 C39 H39 125.7
C38 C39 H39 125.7
Fe2 C39 H39 125.7
C39 C40 C36 107.6(7)
C39 C40 Fe2 70.4(6)
C36 C40 Fe2 69.5(6)
C39 C40 H40 126.2
C36 C40 H40 126.2
Fe2 C40 H40 126.2
C37B C36B C40B 108.6(8)
C37B C36B Fe2 68.7(13)
C40B C36B Fe2 71.9(13)
C37B C36B H36B 125.7
C40B C36B H36B 125.7
Fe2 C36B H36B 125.7
C36B C37B C38B 107.3(7)
C36B C37B Fe2 70.0(13)
C38B C37B Fe2 69.3(14)
C36B C37B H37B 126.4
C38B C37B H37B 126.4
Fe2 C37B H37B 126.4
C39B C38B C37B 108.1(7)
C39B C38B Fe2 71.6(14)
C37B C38B Fe2 69.0(14)
C39B C38B H38B 125.9
C37B C38B H38B 125.9
Fe2 C38B H38B 125.9
C40B C39B C38B 108.5(7)
C40B C39B Fe2 70.8(12)
C38B C39B Fe2 67.5(14)
C40B C39B H39B 125.7
C38B C39B H39B 125.7
Fe2 C39B H39B 125.7
C39B C40B C36B 107.6(8)
C39B C40B Fe2 69.3(12)
C36B C40B Fe2 67.4(12)
C39B C40B H40B 126.2
C36B C40B H40B 126.2
Fe2 C40B H40B 126.2

loop_
_geom_bond_atom_site_label_1
_geom_bond_atom_site_label_2
_geom_bond_distance
Fe1 C16 2.040(6)
Fe1 C15 2.041(6)
Fe1 C12 2.042(6)
Fe1 C17 2.045(6)
Fe1 C11 2.046(6)
Fe1 C14 2.049(6)
Fe1 C20 2.051(6)
Fe1 C18 2.051(6)
Fe1 C13 2.054(6)
Fe1 C19 2.055(6)
O1 C1 1.266(7)
O2 C10 1.363(7)
O2 H2 0.823(10)
C1 C2 1.437(8)
C1 C9 1.470(9)
C2 C10 1.363(8)
C2 C3 1.517(8)
C3 C4 1.514(8)
C3 H3A 0.9700
C3 H3B 0.9700
C4 C5 1.390(8)
C4 C9 1.393(8)
C5 C6 1.386(9)
C5 H5 0.9300
C6 C7 1.386(9)
C6 H6 0.9300
C7 C8 1.377(9)
C7 H7 0.9300
C8 C9 1.395(8)
C8 H8 0.9300
C10 C11 1.469(8)
C11 C15 1.427(8)
C11 C12 1.435(8)
C12 C13 1.414(8)
C12 H12 0.9800
C13 C14 1.419(8)
C13 H13 0.9800
C14 C15 1.413(8)
C14 H14 0.9800
C15 H15 0.9800
C16 C17 1.413(8)
C16 C20 1.414(8)
C16 H16 0.9800
C17 C18 1.417(8)
C17 H17 0.9800
C18 C19 1.416(8)
C18 H18 0.9800
C19 C20 1.403(8)
C19 H19 0.9800
C20 H20 0.9800
Fe2 C37B 1.99(3)
Fe2 C38B 2.00(3)
Fe2 C36B 2.01(2)
Fe2 C31 2.028(6)
Fe2 C32 2.040(6)
Fe2 C39B 2.05(2)
Fe2 C37 2.052(10)
Fe2 C35 2.054(7)
Fe2 C36 2.054(11)
Fe2 C38 2.058(11)
Fe2 C33 2.060(7)
Fe2 C40 2.065(11)
O21 C21 1.263(6)
O22 C30 1.353(7)
O22 H22 0.821(10)
C21 C22 1.441(7)
C21 C29 1.471(8)
C22 C30 1.370(7)
C22 C23 1.514(7)
C23 C24 1.518(7)
C23 H23A 0.9700
C23 H23B 0.9700
C24 C29 1.384(7)
C24 C25 1.385(8)
C25 C26 1.390(8)
C25 H25 0.9300
C26 C27 1.385(8)
C26 H26 0.9300
C27 C28 1.378(8)
C27 H27 0.9300
C28 C29 1.403(8)
C28 H28 0.9300
C30 C31 1.455(8)
C31 C32 1.435(8)
C31 C35 1.437(8)
C32 C33 1.425(8)
C32 H32 0.9800
C33 C34 1.404(9)
C33 H33 0.9800
C34 C35 1.405(9)
C34 H34 0.9800
C35 H35 0.9800
C36 C37 1.417(9)
C36 C40 1.418(9)
C36 H36 0.9800
C37 C38 1.419(9)
C37 H37 0.9800
C38 C39 1.413(9)
C38 H38 0.9800
C39 C40 1.401(9)
C39 H39 0.9800
C40 H40 0.9800
C36B C37B 1.413(11)
C36B C40B 1.418(10)
C36B H36B 0.9800
C37B C38B 1.419(10)
C37B H37B 0.9800
C38B C39B 1.413(10)
C38B H38B 0.9800
C39B C40B 1.405(10)
C39B H39B 0.9800
C40B H40B 0.9800

loop_
_geom_hbond_atom_site_label_D
_geom_hbond_atom_site_label_H
_geom_hbond_atom_site_label_A
_geom_hbond_distance_DH
_geom_hbond_distance_HA
_geom_hbond_distance_DA
_geom_hbond_angle_DHA
O2 H2 O1 0.823(10) 1.77(3) 2.567(6) 163(8)
O22 H22 O21 0.821(10) 1.80(3) 2.575(6) 158(7)

loop_
_geom_torsion_atom_site_label_1
_geom_torsion_atom_site_label_2
_geom_torsion_atom_site_label_3
_geom_torsion_atom_site_label_4
_geom_torsion
O1 C1 C2 C10 -0.1(10)
C9 C1 C2 C10 179.1(5)
O1 C1 C2 C3 -179.2(6)
C9 C1 C2 C3 0.0(7)
C10 C2 C3 C4 -178.8(6)
C1 C2 C3 C4 0.2(6)
C2 C3 C4 C5 178.1(6)
C2 C3 C4 C9 -0.4(6)
C9 C4 C5 C6 -1.9(9)
C3 C4 C5 C6 179.8(6)
C4 C5 C6 C7 1.6(11)
C5 C6 C7 C8 -1.3(11)
C6 C7 C8 C9 1.4(10)
C5 C4 C9 C8 2.1(9)
C3 C4 C9 C8 -179.3(5)
C5 C4 C9 C1 -178.2(5)
C3 C4 C9 C1 0.4(7)
C7 C8 C9 C4 -1.8(9)
C7 C8 C9 C1 178.6(6)
O1 C1 C9 C4 179.0(6)
C2 C1 C9 C4 -0.3(7)
O1 C1 C9 C8 -1.4(11)
C2 C1 C9 C8 179.4(6)
C1 C2 C10 O2 -0.2(9)
C3 C2 C10 O2 178.7(5)
C1 C2 C10 C11 -178.1(5)
C3 C2 C10 C11 0.7(11)
O2 C10 C11 C15 2.1(8)
C2 C10 C11 C15 -179.9(6)
O2 C10 C11 C12 -179.2(6)
C2 C10 C11 C12 -1.1(11)
O2 C10 C11 Fe1 89.7(6)
C2 C10 C11 Fe1 -92.2(7)
C15 C11 C12 C13 -1.1(7)
C10 C11 C12 C13 -180.0(5)
Fe1 C11 C12 C13 -60.1(4)
C15 C11 C12 Fe1 59.1(4)
C10 C11 C12 Fe1 -119.8(6)
C11 C12 C13 C14 0.9(7)
Fe1 C12 C13 C14 -58.9(4)
C11 C12 C13 Fe1 59.7(4)
C12 C13 C14 C15 -0.3(7)
Fe1 C13 C14 C15 -59.0(4)
C12 C13 C14 Fe1 58.7(4)
C13 C14 C15 C11 -0.3(7)
Fe1 C14 C15 C11 -59.7(4)
C13 C14 C15 Fe1 59.3(4)
C12 C11 C15 C14 0.9(7)
C10 C11 C15 C14 179.8(5)
Fe1 C11 C15 C14 59.9(4)
C12 C11 C15 Fe1 -59.0(4)
C10 C11 C15 Fe1 120.0(5)
C20 C16 C17 C18 0.5(8)
Fe1 C16 C17 C18 60.2(5)
C20 C16 C17 Fe1 -59.7(5)
C16 C17 C18 C19 -0.3(8)
Fe1 C17 C18 C19 59.6(5)
C16 C17 C18 Fe1 -59.9(5)
C17 C18 C19 C20 0.0(8)
Fe1 C18 C19 C20 59.3(5)
C17 C18 C19 Fe1 -59.4(5)
C18 C19 C20 C16 0.3(8)
Fe1 C19 C20 C16 59.5(5)
C18 C19 C20 Fe1 -59.2(5)
C17 C16 C20 C19 -0.5(8)
Fe1 C16 C20 C19 -60.0(5)
C17 C16 C20 Fe1 59.5(5)
O21 C21 C22 C30 -1.0(9)
C29 C21 C22 C30 179.1(5)
O21 C21 C22 C23 178.5(5)
C29 C21 C22 C23 -1.4(6)
C30 C22 C23 C24 -179.0(6)
C21 C22 C23 C24 1.6(6)
C22 C23 C24 C29 -1.3(6)
C22 C23 C24 C25 179.0(6)
C29 C24 C25 C26 0.1(9)
C23 C24 C25 C26 179.7(6)
C24 C25 C26 C27 -0.1(10)
C25 C26 C27 C28 -0.1(11)
C26 C27 C28 C29 0.2(10)
C25 C24 C29 C28 0.0(9)
C23 C24 C29 C28 -179.6(5)
C25 C24 C29 C21 -179.8(5)
C23 C24 C29 C21 0.5(7)
C27 C28 C29 C24 -0.2(9)
C27 C28 C29 C21 179.6(6)
O21 C21 C29 C24 -179.3(6)
C22 C21 C29 C24 0.6(6)
O21 C21 C29 C28 0.8(10)
C22 C21 C29 C28 -179.3(6)
C21 C22 C30 O22 -0.7(9)
C23 C22 C30 O22 180.0(6)
C21 C22 C30 C31 -179.0(6)
C23 C22 C30 C31 1.7(11)
O22 C30 C31 C32 175.2(6)
C22 C30 C31 C32 -6.4(11)
O22 C30 C31 C35 0.6(9)
C22 C30 C31 C35 179.0(6)
O22 C30 C31 Fe2 87.1(6)
C22 C30 C31 Fe2 -94.5(7)
C35 C31 C32 C33 0.7(7)
C30 C31 C32 C33 -174.6(6)
Fe2 C31 C32 C33 -60.1(5)
C35 C31 C32 Fe2 60.8(4)
C30 C31 C32 Fe2 -114.5(7)
C31 C32 C33 C34 -0.3(8)
Fe2 C32 C33 C34 -59.5(5)
C31 C32 C33 Fe2 59.1(4)
C32 C33 C34 C35 -0.1(8)
Fe2 C33 C34 C35 -58.7(5)
C32 C33 C34 Fe2 58.6(5)
C33 C34 C35 C31 0.5(8)
Fe2 C34 C35 C31 -58.3(4)
C33 C34 C35 Fe2 58.9(5)
C32 C31 C35 C34 -0.7(7)
C30 C31 C35 C34 174.8(6)
Fe2 C31 C35 C34 59.7(5)
C32 C31 C35 Fe2 -60.4(4)
C30 C31 C35 Fe2 115.1(6)
C40 C36 C37 C38 0.7(12)
Fe2 C36 C37 C38 60.4(7)
C40 C36 C37 Fe2 -59.8(8)
C36 C37 C38 C39 -0.1(12)
Fe2 C37 C38 C39 60.3(8)
C36 C37 C38 Fe2 -60.3(7)
C37 C38 C39 C40 -0.5(13)
Fe2 C38 C39 C40 59.1(8)
C37 C38 C39 Fe2 -59.7(7)
C38 C39 C40 C36 0.9(13)
Fe2 C39 C40 C36 59.8(8)
C38 C39 C40 Fe2 -58.8(8)
C37 C36 C40 C39 -1.0(12)
Fe2 C36 C40 C39 -60.4(8)
C37 C36 C40 Fe2 59.4(7)
C40B C36B C37B C38B -2(3)
Fe2 C36B C37B C38B 59(2)
C40B C36B C37B Fe2 -61.1(18)
C36B C37B C38B C39B 1(3)
Fe2 C37B C38B C39B 61(2)
C36B C37B C38B Fe2 -59.9(19)
C37B C38B C39B C40B -1(3)
Fe2 C38B C39B C40B 59.1(19)
C37B C38B C39B Fe2 -60(2)
C38B C39B C40B C36B 0(3)
Fe2 C39B C40B C36B 56.6(18)
C38B C39B C40B Fe2 -57.1(19)
C37B C36B C40B C39B 1(3)
Fe2 C36B C40B C39B -57.8(18)
C37B C36B C40B Fe2 59.1(18)
